data_2230726
loop_
_publ_author_name
'Ikmal Hisham, Nurul Azimah'
'Khaledi, Hamid'
'Mohd Ali, Hapipah'

_publ_section_title
;
 Dichlorido(2-{[3-(morpholin-4-ium-4-yl)propyl]iminomethyl}phenolate)zinc
;
_journal_coeditor_code IS2701
_journal_issue 7
_journal_name_full 'Acta Crystallographica Section E'
_journal_page_first m932
_journal_paper_doi 10.1107/S1600536811022021
_journal_volume 67
_journal_year 2011
_chemical_formula_iupac '[Zn Cl2 (C14 H20 N2 O2)]'
_chemical_formula_moiety 'C14 H20 Cl2 N2 O2 Zn'
_chemical_formula_sum 'C14 H20 Cl2 N2 O2 Zn'
_chemical_formula_weight 384.59
_chemical_name_systematic
;
Dichlorido(2-{[3-(morpholin-4-ium-4-yl)propyl]iminomethyl}phenolate)zinc
;
_space_group_IT_number 14
_symmetry_cell_setting monoclinic
_symmetry_space_group_name_Hall '-P 2ybc'
_symmetry_space_group_name_H-M 'P 1 21/c 1'
_atom_sites_solution_hydrogens geom
_atom_sites_solution_primary direct
_atom_sites_solution_secondary difmap
_audit_creation_method SHELXL-97
_cell_angle_alpha 90.00
_cell_angle_beta 92.0168(6)
_cell_angle_gamma 90.00
_cell_formula_units_Z 4
_cell_length_a 8.11276(10)
_cell_length_b 11.21021(13)
_cell_length_c 18.4097(2)
_cell_measurement_reflns_used 9373
_cell_measurement_temperature 100(2)
_cell_measurement_theta_max 30.43
_cell_measurement_theta_min 2.21
_cell_volume 1673.25(3)
_computing_cell_refinement 'SAINT (Bruker, 2007)'
_computing_data_collection 'APEX2 (Bruker, 2007)'
_computing_data_reduction 'SAINT (Bruker, 2007)'
_computing_molecular_graphics 'X-Seed (Barbour, 2001)'
_computing_publication_material 'SHELXL97 (Sheldrick, 2008) and <i>publCIF</i> (Westrip, 2010)'
_computing_structure_refinement 'SHELXL97 (Sheldrick, 2008)'
_computing_structure_solution 'SHELXS97 (Sheldrick, 2008)'
_diffrn_ambient_temperature 100(2)
_diffrn_measured_fraction_theta_full 0.994
_diffrn_measured_fraction_theta_max 0.994
_diffrn_measurement_device_type 'Bruker APEXII CCD'
_diffrn_measurement_method '\f and \w scans'
_diffrn_radiation_monochromator graphite
_diffrn_radiation_source 'fine-focus sealed tube'
_diffrn_radiation_type MoK\a
_diffrn_radiation_wavelength 0.71073
_diffrn_reflns_av_R_equivalents 0.0168
_diffrn_reflns_av_sigmaI/netI 0.0156
_diffrn_reflns_limit_h_max 10
_diffrn_reflns_limit_h_min -10
_diffrn_reflns_limit_k_max 14
_diffrn_reflns_limit_k_min -14
_diffrn_reflns_limit_l_max 23
_diffrn_reflns_limit_l_min -23
_diffrn_reflns_number 14420
_diffrn_reflns_theta_full 27.50
_diffrn_reflns_theta_max 27.50
_diffrn_reflns_theta_min 2.13
_exptl_absorpt_coefficient_mu 1.791
_exptl_absorpt_correction_T_max 0.6630
_exptl_absorpt_correction_T_min 0.5570
_exptl_absorpt_correction_type multi-scan
_exptl_absorpt_process_details '(<i>SADABS</i>; Sheldrick, 1996)'
_exptl_crystal_colour yellow
_exptl_crystal_density_diffrn 1.527
_exptl_crystal_density_method 'not measured'
_exptl_crystal_description block
_exptl_crystal_F_000 792
_exptl_crystal_size_max 0.37
_exptl_crystal_size_mid 0.32
_exptl_crystal_size_min 0.25
_refine_diff_density_max 0.341
_refine_diff_density_min -0.331
_refine_ls_extinction_method none
_refine_ls_goodness_of_fit_ref 1.068
_refine_ls_hydrogen_treatment mixed
_refine_ls_matrix_type full
_refine_ls_number_parameters 193
_refine_ls_number_reflns 3824
_refine_ls_number_restraints 1
_refine_ls_restrained_S_all 1.068
_refine_ls_R_factor_all 0.0219
_refine_ls_R_factor_gt 0.0199
_refine_ls_shift/su_max 0.003
_refine_ls_shift/su_mean 0.000
_refine_ls_structure_factor_coef Fsqd
_refine_ls_weighting_details 'calc w=1/[\s^2^(Fo^2^)+(0.0237P)^2^+0.6991P] where P=(Fo^2^+2Fc^2^)/3'
_refine_ls_weighting_scheme calc
_refine_ls_wR_factor_gt 0.0497
_refine_ls_wR_factor_ref 0.0506
_reflns_number_gt 3557
_reflns_number_total 3824
_reflns_threshold_expression >2sigma(I)
_cod_data_source_file is2701.cif
_cod_data_source_block I
_cod_original_cell_volume 1673.24(4)
_cod_original_sg_symbol_H-M 'P 21/c'
_cod_database_code 2230726
_cod_database_fobs_code 2230726

loop_
_symmetry_equiv_pos_as_xyz
'x, y, z'
'-x, y+1/2, -z+1/2'
'-x, -y, -z'
'x, -y-1/2, z-1/2'

loop_
_atom_site_type_symbol
_atom_site_label
_atom_site_fract_x
_atom_site_fract_y
_atom_site_fract_z
_atom_site_U_iso_or_equiv
_atom_site_adp_type
_atom_site_calc_flag
_atom_site_refinement_flags
_atom_site_occupancy
_atom_site_symmetry_multiplicity
_atom_site_disorder_assembly
_atom_site_disorder_group
Zn Zn1 0.187917(17) 0.093296(13) 1.107214(8) 0.01475(5) Uani d . 1 1 . .
Cl Cl1 0.22466(4) -0.09919(3) 1.084342(19) 0.02075(8) Uani d . 1 1 . .
Cl Cl2 0.33968(4) 0.15593(3) 1.205005(18) 0.01907(7) Uani d . 1 1 . .
O O1 -0.04186(11) 0.13291(8) 1.12739(5) 0.01608(18) Uani d . 1 1 . .
O O2 0.13093(14) -0.02283(10) 0.65039(5) 0.0276(2) Uani d . 1 1 . .
N N1 0.20412(13) 0.20247(10) 1.02150(6) 0.0159(2) Uani d . 1 1 . .
N N2 0.16476(13) 0.05293(10) 0.79901(6) 0.0135(2) Uani d D 1 1 . .
H H2N 0.1344(19) -0.0140(12) 0.8218(8) 0.016 Uiso d D 1 1 . .
C C1 -0.12380(15) 0.22475(11) 1.09867(7) 0.0137(2) Uani d . 1 1 . .
C C2 -0.28113(16) 0.25169(12) 1.12420(7) 0.0163(2) Uani d . 1 1 . .
H H2 -0.3253 0.2032 1.1611 0.020 Uiso calc R 1 1 . .
C C3 -0.37327(16) 0.34666(12) 1.09714(7) 0.0186(3) Uani d . 1 1 . .
H H3 -0.4787 0.3627 1.1158 0.022 Uiso calc R 1 1 . .
C C4 -0.31222(17) 0.41883(12) 1.04277(8) 0.0196(3) Uani d . 1 1 . .
H H4 -0.3743 0.4849 1.0247 0.024 Uiso calc R 1 1 . .
C C5 -0.16034(17) 0.39287(12) 1.01564(7) 0.0173(3) Uani d . 1 1 . .
H H5 -0.1203 0.4405 0.9774 0.021 Uiso calc R 1 1 . .
C C6 -0.06264(15) 0.29814(11) 1.04276(7) 0.0142(2) Uani d . 1 1 . .
C C7 0.09231(16) 0.28065(11) 1.00702(7) 0.0159(2) Uani d . 1 1 . .
H H7 0.1134 0.3336 0.9682 0.019 Uiso calc R 1 1 . .
C C8 0.34713(16) 0.19638(13) 0.97446(7) 0.0194(3) Uani d . 1 1 . .
H H8A 0.4473 0.1769 1.0044 0.023 Uiso calc R 1 1 . .
H H8B 0.3641 0.2753 0.9518 0.023 Uiso calc R 1 1 . .
C C9 0.32253(16) 0.10212(12) 0.91483(7) 0.0170(3) Uani d . 1 1 . .
H H9A 0.4296 0.0847 0.8929 0.020 Uiso calc R 1 1 . .
H H9B 0.2812 0.0274 0.9363 0.020 Uiso calc R 1 1 . .
C C10 0.20034(15) 0.14566(11) 0.85628(7) 0.0152(2) Uani d . 1 1 . .
H H10A 0.0960 0.1682 0.8790 0.018 Uiso calc R 1 1 . .
H H10B 0.2452 0.2178 0.8331 0.018 Uiso calc R 1 1 . .
C C11 0.02330(16) 0.09176(11) 0.74944(7) 0.0171(3) Uani d . 1 1 . .
H H11A 0.0509 0.1679 0.7255 0.020 Uiso calc R 1 1 . .
H H11B -0.0763 0.1045 0.7780 0.020 Uiso calc R 1 1 . .
C C12 -0.01012(18) -0.00338(13) 0.69264(7) 0.0224(3) Uani d . 1 1 . .
H H12A -0.0405 -0.0787 0.7168 0.027 Uiso calc R 1 1 . .
H H12B -0.1042 0.0214 0.6604 0.027 Uiso calc R 1 1 . .
C C13 0.26442(19) -0.06439(14) 0.69587(8) 0.0253(3) Uani d . 1 1 . .
H H13A 0.3610 -0.0801 0.6659 0.030 Uiso calc R 1 1 . .
H H13B 0.2328 -0.1403 0.7190 0.030 Uiso calc R 1 1 . .
C C14 0.31118(16) 0.02596(12) 0.75431(7) 0.0180(3) Uani d . 1 1 . .
H H14A 0.4018 -0.0062 0.7860 0.022 Uiso calc R 1 1 . .
H H14B 0.3505 0.1002 0.7315 0.022 Uiso calc R 1 1 . .

loop_
_atom_site_aniso_label
_atom_site_aniso_U_11
_atom_site_aniso_U_22
_atom_site_aniso_U_33
_atom_site_aniso_U_12
_atom_site_aniso_U_13
_atom_site_aniso_U_23
Zn1 0.01268(8) 0.01573(8) 0.01592(9) 0.00041(5) 0.00142(6) -0.00096(5)
Cl1 0.01746(15) 0.01744(15) 0.02752(17) 0.00001(11) 0.00307(13) -0.00615(12)
Cl2 0.01577(14) 0.02111(16) 0.02017(16) 0.00145(11) -0.00147(11) -0.00506(12)
O1 0.0137(4) 0.0163(4) 0.0184(5) 0.0015(3) 0.0024(3) 0.0039(4)
O2 0.0390(6) 0.0322(6) 0.0117(5) 0.0108(5) 0.0007(4) -0.0017(4)
N1 0.0148(5) 0.0191(5) 0.0140(5) -0.0042(4) 0.0023(4) -0.0036(4)
N2 0.0153(5) 0.0139(5) 0.0114(5) 0.0016(4) 0.0022(4) 0.0009(4)
C1 0.0147(6) 0.0137(6) 0.0127(6) -0.0014(4) -0.0014(4) -0.0014(4)
C2 0.0153(6) 0.0170(6) 0.0165(6) -0.0005(5) 0.0010(5) 0.0012(5)
C3 0.0137(6) 0.0202(6) 0.0219(7) 0.0011(5) -0.0010(5) -0.0014(5)
C4 0.0192(6) 0.0171(6) 0.0220(7) 0.0014(5) -0.0066(5) 0.0019(5)
C5 0.0219(6) 0.0165(6) 0.0134(6) -0.0039(5) -0.0035(5) 0.0008(5)
C6 0.0164(6) 0.0139(6) 0.0121(6) -0.0019(4) -0.0007(5) -0.0016(4)
C7 0.0205(6) 0.0157(6) 0.0117(6) -0.0056(5) 0.0011(5) -0.0013(5)
C8 0.0141(6) 0.0269(7) 0.0173(6) -0.0057(5) 0.0035(5) -0.0040(5)
C9 0.0135(6) 0.0222(7) 0.0154(6) 0.0004(5) 0.0008(5) -0.0025(5)
C10 0.0165(6) 0.0150(6) 0.0142(6) 0.0001(5) 0.0018(5) -0.0019(5)
C11 0.0183(6) 0.0189(6) 0.0138(6) 0.0042(5) -0.0017(5) 0.0014(5)
C12 0.0284(7) 0.0240(7) 0.0143(6) 0.0020(6) -0.0042(5) 0.0000(5)
C13 0.0333(8) 0.0257(7) 0.0169(7) 0.0105(6) 0.0037(6) -0.0020(5)
C14 0.0199(6) 0.0194(6) 0.0153(6) 0.0055(5) 0.0065(5) 0.0020(5)

loop_
_atom_type_symbol
_atom_type_description
_atom_type_scat_dispersion_real
_atom_type_scat_dispersion_imag
_atom_type_scat_source
C C 0.0033 0.0016 'International Tables Vol C Tables 4.2.6.8 and 6.1.1.4'
H H 0.0000 0.0000 'International Tables Vol C Tables 4.2.6.8 and 6.1.1.4'
N N 0.0061 0.0033 'International Tables Vol C Tables 4.2.6.8 and 6.1.1.4'
O O 0.0106 0.0060 'International Tables Vol C Tables 4.2.6.8 and 6.1.1.4'
Cl Cl 0.1484 0.1585 'International Tables Vol C Tables 4.2.6.8 and 6.1.1.4'
Zn Zn 0.2839 1.4301 'International Tables Vol C Tables 4.2.6.8 and 6.1.1.4'

loop_
_geom_angle_atom_site_label_1
_geom_angle_atom_site_label_2
_geom_angle_atom_site_label_3
_geom_angle_site_symmetry_1
_geom_angle_site_symmetry_3
_geom_angle
_geom_angle_publ_flag
O1 Zn1 N1 . . 95.72(4) ?
O1 Zn1 Cl1 . . 112.96(3) ?
N1 Zn1 Cl1 . . 115.53(3) ?
O1 Zn1 Cl2 . . 105.87(3) ?
N1 Zn1 Cl2 . . 112.88(3) ?
Cl1 Zn1 Cl2 . . 112.363(13) ?
C1 O1 Zn1 . . 124.48(8) ?
C12 O2 C13 . . 109.77(10) ?
C7 N1 C8 . . 118.38(11) ?
C7 N1 Zn1 . . 121.01(9) ?
C8 N1 Zn1 . . 120.60(9) ?
C14 N2 C10 . . 112.86(10) ?
C14 N2 C11 . . 109.11(10) ?
C10 N2 C11 . . 110.44(10) ?
C14 N2 H2N . . 108.8(10) ?
C10 N2 H2N . . 107.5(10) ?
C11 N2 H2N . . 108.0(10) ?
O1 C1 C2 . . 118.76(11) ?
O1 C1 C6 . . 123.77(11) ?
C2 C1 C6 . . 117.47(11) ?
C3 C2 C1 . . 121.96(12) ?
C3 C2 H2 . . 119.0 ?
C1 C2 H2 . . 119.0 ?
C2 C3 C4 . . 120.32(13) ?
C2 C3 H3 . . 119.8 ?
C4 C3 H3 . . 119.8 ?
C5 C4 C3 . . 118.93(12) ?
C5 C4 H4 . . 120.5 ?
C3 C4 H4 . . 120.5 ?
C4 C5 C6 . . 122.09(12) ?
C4 C5 H5 . . 119.0 ?
C6 C5 H5 . . 119.0 ?
C5 C6 C1 . . 119.19(12) ?
C5 C6 C7 . . 115.28(12) ?
C1 C6 C7 . . 125.44(12) ?
N1 C7 C6 . . 127.96(12) ?
N1 C7 H7 . . 116.0 ?
C6 C7 H7 . . 116.0 ?
N1 C8 C9 . . 111.57(10) ?
N1 C8 H8A . . 109.3 ?
C9 C8 H8A . . 109.3 ?
N1 C8 H8B . . 109.3 ?
C9 C8 H8B . . 109.3 ?
H8A C8 H8B . . 108.0 ?
C10 C9 C8 . . 110.63(11) ?
C10 C9 H9A . . 109.5 ?
C8 C9 H9A . . 109.5 ?
C10 C9 H9B . . 109.5 ?
C8 C9 H9B . . 109.5 ?
H9A C9 H9B . . 108.1 ?
N2 C10 C9 . . 112.36(10) ?
N2 C10 H10A . . 109.1 ?
C9 C10 H10A . . 109.1 ?
N2 C10 H10B . . 109.1 ?
C9 C10 H10B . . 109.1 ?
H10A C10 H10B . . 107.9 ?
N2 C11 C12 . . 109.25(10) ?
N2 C11 H11A . . 109.8 ?
C12 C11 H11A . . 109.8 ?
N2 C11 H11B . . 109.8 ?
C12 C11 H11B . . 109.8 ?
H11A C11 H11B . . 108.3 ?
O2 C12 C11 . . 110.99(12) ?
O2 C12 H12A . . 109.4 ?
C11 C12 H12A . . 109.4 ?
O2 C12 H12B . . 109.4 ?
C11 C12 H12B . . 109.4 ?
H12A C12 H12B . . 108.0 ?
O2 C13 C14 . . 111.40(11) ?
O2 C13 H13A . . 109.3 ?
C14 C13 H13A . . 109.3 ?
O2 C13 H13B . . 109.3 ?
C14 C13 H13B . . 109.3 ?
H13A C13 H13B . . 108.0 ?
N2 C14 C13 . . 109.93(11) ?
N2 C14 H14A . . 109.7 ?
C13 C14 H14A . . 109.7 ?
N2 C14 H14B . . 109.7 ?
C13 C14 H14B . . 109.7 ?
H14A C14 H14B . . 108.2 ?

loop_
_geom_bond_atom_site_label_1
_geom_bond_atom_site_label_2
_geom_bond_site_symmetry_2
_geom_bond_distance
_geom_bond_publ_flag
Zn1 O1 . 1.9644(9) ?
Zn1 N1 . 2.0049(11) ?
Zn1 Cl1 . 2.2206(3) ?
Zn1 Cl2 . 2.2570(3) ?
O1 C1 . 1.3254(15) ?
O2 C12 . 1.4230(17) ?
O2 C13 . 1.4238(18) ?
N1 C7 . 1.2825(17) ?
N1 C8 . 1.4736(16) ?
N2 C14 . 1.4995(16) ?
N2 C10 . 1.5012(16) ?
N2 C11 . 1.5052(16) ?
N2 H2N . 0.898(13) ?
C1 C2 . 1.4084(17) ?
C1 C6 . 1.4206(17) ?
C2 C3 . 1.3836(18) ?
C2 H2 . 0.9500 ?
C3 C4 . 1.392(2) ?
C3 H3 . 0.9500 ?
C4 C5 . 1.377(2) ?
C4 H4 . 0.9500 ?
C5 C6 . 1.4062(18) ?
C5 H5 . 0.9500 ?
C6 C7 . 1.4526(18) ?
C7 H7 . 0.9500 ?
C8 C9 . 1.5318(18) ?
C8 H8A . 0.9900 ?
C8 H8B . 0.9900 ?
C9 C10 . 1.5190(18) ?
C9 H9A . 0.9900 ?
C9 H9B . 0.9900 ?
C10 H10A . 0.9900 ?
C10 H10B . 0.9900 ?
C11 C12 . 1.5114(18) ?
C11 H11A . 0.9900 ?
C11 H11B . 0.9900 ?
C12 H12A . 0.9900 ?
C12 H12B . 0.9900 ?
C13 C14 . 1.516(2) ?
C13 H13A . 0.9900 ?
C13 H13B . 0.9900 ?
C14 H14A . 0.9900 ?
C14 H14B . 0.9900 ?

loop_
_geom_hbond_atom_site_label_D
_geom_hbond_atom_site_label_H
_geom_hbond_atom_site_label_A
_geom_hbond_site_symmetry_A
_geom_hbond_distance_DH
_geom_hbond_distance_HA
_geom_hbond_distance_DA
_geom_hbond_angle_DHA
N2 H2N O1 3_557 0.898(13) 1.807(13) 2.6954(14) 169.6(15)
C5 H5 O2 2_556 0.95 2.39 3.2161(16) 146
C9 H9A Cl1 3_657 0.99 2.83 3.6732(13) 144
C10 H10A Cl1 3_557 0.99 2.82 3.6905(13) 147
C14 H14A Cl2 3_657 0.99 2.69 3.5486(13) 146
C14 H14B Cl2 4_565 0.99 2.78 3.6890(14) 153
C12 H12B Cg1 4_554 0.99 2.57 3.43663(15) 146
